data_7153454
loop_
_publ_author_name
'Leng, Dong-Hui'
'Wang, De-Xian'
'Huang, Zhi-Tang'
'Wang, Mei-Xiang'

_publ_section_title
;
 Highly efficient and enantioselective biotransformations of \b-lactam
 carbonitriles and carboxamides and their synthetic applications.
;
_journal_issue 20
_journal_name_full 'Organic &amp; biomolecular chemistry'
_journal_page_first 4736
_journal_page_last 4743
_journal_paper_doi 10.1039/c0ob00198h
_journal_volume 8
_journal_year 2010
_chemical_absolute_configuration ad
_chemical_formula_sum 'C11 H11 Br N2 O2'
_chemical_formula_weight 283.13
_chemical_name_systematic
;
?
;
_space_group_IT_number 4
_symmetry_cell_setting monoclinic
_symmetry_space_group_name_Hall 'P 2yb'
_symmetry_space_group_name_H-M 'P 1 21 1'
_atom_sites_solution_hydrogens geom
_atom_sites_solution_primary direct
_atom_sites_solution_secondary difmap
_audit_creation_method SHELXL-97
_cell_angle_alpha 90.00
_cell_angle_beta 93.749(14)
_cell_angle_gamma 90.00
_cell_formula_units_Z 2
_cell_length_a 4.753(3)
_cell_length_b 12.723(7)
_cell_length_c 9.586(6)
_cell_measurement_reflns_used 2213
_cell_measurement_temperature 160(2)
_cell_measurement_theta_max 27.9
_cell_measurement_theta_min 2.1
_cell_volume 578.4(6)
_computing_cell_refinement CrystalClear
_computing_data_collection CrystalClear
_computing_data_reduction CrystalClear
_computing_molecular_graphics 'Bruker SHELXTL'
_computing_publication_material 'CrystalStructure 3.8'
_computing_structure_refinement 'SHELXL-97 (Sheldrick, 1997)'
_computing_structure_solution 'SHELXS-97 (Sheldrick, 1990)'
_diffrn_ambient_temperature 160(2)
_diffrn_detector_area_resol_mean 14.63
_diffrn_measured_fraction_theta_full 0.999
_diffrn_measured_fraction_theta_max 0.999
_diffrn_measurement_device_type 'Rigaku Saturn CCD area detector'
_diffrn_measurement_method '\w and \f scans'
_diffrn_radiation_monochromator multilayer
_diffrn_radiation_source 'rotating anode'
_diffrn_radiation_type MoK\a
_diffrn_radiation_wavelength 0.71073
_diffrn_reflns_av_R_equivalents 0.1445
_diffrn_reflns_av_sigmaI/netI 0.1310
_diffrn_reflns_limit_h_max 5
_diffrn_reflns_limit_h_min -5
_diffrn_reflns_limit_k_max 15
_diffrn_reflns_limit_k_min -15
_diffrn_reflns_limit_l_max 11
_diffrn_reflns_limit_l_min -11
_diffrn_reflns_number 5973
_diffrn_reflns_theta_full 25.00
_diffrn_reflns_theta_max 25.00
_diffrn_reflns_theta_min 2.13
_exptl_absorpt_coefficient_mu 3.540
_exptl_absorpt_correction_T_max 0.8714
_exptl_absorpt_correction_T_min 0.2706
_exptl_absorpt_correction_type multi-scan
_exptl_absorpt_process_details CrystalClear
_exptl_crystal_colour Colorless
_exptl_crystal_density_diffrn 1.626
_exptl_crystal_density_method 'not measured'
_exptl_crystal_description Prism
_exptl_crystal_F_000 284
_exptl_crystal_size_max 0.50
_exptl_crystal_size_mid 0.04
_exptl_crystal_size_min 0.04
_refine_diff_density_max 0.713
_refine_diff_density_min -0.429
_refine_diff_density_rms 0.084
_refine_ls_abs_structure_details 'Flack H D (1983), Acta Cryst. A39, 876-881'
_refine_ls_abs_structure_Flack -0.014(13)
_refine_ls_extinction_method none
_refine_ls_goodness_of_fit_ref 0.974
_refine_ls_hydrogen_treatment mixed
_refine_ls_matrix_type full
_refine_ls_number_parameters 153
_refine_ls_number_reflns 2034
_refine_ls_number_restraints 4
_refine_ls_restrained_S_all 0.974
_refine_ls_R_factor_all 0.0581
_refine_ls_R_factor_gt 0.0523
_refine_ls_shift/su_max 0.002
_refine_ls_shift/su_mean 0.000
_refine_ls_structure_factor_coef Fsqd
_refine_ls_weighting_details 'calc w=1/[\s^2^(Fo^2^)+(0.0100P)^2^+0.0000P] where P=(Fo^2^+2Fc^2^)/3'
_refine_ls_weighting_scheme calc
_refine_ls_wR_factor_gt 0.0898
_refine_ls_wR_factor_ref 0.0913
_reflns_number_gt 1557
_reflns_number_total 2034
_reflns_threshold_expression >2sigma(I)
_cod_data_source_file c0ob00198h.txt
_cod_data_source_block m100106f
_cod_depositor_comments
;
The following automatic conversions were performed:

'_symmetry_cell_setting' value 'Monoclinic' changed to 'monoclinic'
according to /home/saulius/struct/CIF-dictionaries/cif_core.dic
dictionary named 'cif_core.dic' version 2.4.2 from
2011-04-26.

'_exptl_absorpt_correction_type' value 'MULTI-SCAN'
changed to 'multi-scan' according to
/home/saulius/struct/CIF-dictionaries/cif_core.dic dictionary named
'cif_core.dic' version 2.4.2 from 2011-04-26.

Automatic conversion script
Id: cif_fix_values 1891 2012-01-12 08:04:46Z andrius 
;
_cod_original_cell_volume 578.5(6)
_cod_original_sg_symbol_H-M P2(1)
_cod_database_code 7153454

loop_
_symmetry_equiv_pos_as_xyz
'x, y, z'
'-x, y+1/2, -z'

loop_
_atom_site_label
_atom_site_type_symbol
_atom_site_fract_x
_atom_site_fract_y
_atom_site_fract_z
_atom_site_U_iso_or_equiv
_atom_site_adp_type
_atom_site_occupancy
_atom_site_symmetry_multiplicity
_atom_site_calc_flag
_atom_site_refinement_flags
Br1 Br 0.37391(11) -0.09482(5) -0.27033(5) 0.0463(2) Uani 1 1 d .
O1 O 1.1193(6) -0.1157(4) 0.2598(3) 0.0285(11) Uani 1 1 d .
O2 O 1.1433(6) 0.1814(3) 0.4560(4) 0.0272(9) Uani 1 1 d .
N1 N 0.7180(8) 0.2238(4) 0.5287(4) 0.0218(10) Uani 1 1 d D
N2 N 0.9211(7) 0.0524(3) 0.2458(4) 0.0178(9) Uani 1 1 d .
C1 C 0.9740(10) -0.0448(5) 0.2990(5) 0.0200(11) Uani 1 1 d .
C2 C 0.7856(9) -0.0264(4) 0.4185(5) 0.0220(11) Uani 1 1 d .
H2A H 0.8850 -0.0289 0.5125 0.026 Uiso 1 1 calc R
H2B H 0.6125 -0.0699 0.4142 0.026 Uiso 1 1 calc R
C3 C 0.7431(9) 0.0869(4) 0.3575(5) 0.0181(11) Uani 1 1 d .
H3 H 0.5442 0.1038 0.3248 0.022 Uiso 1 1 calc R
C4 C 0.8859(9) 0.1702(4) 0.4518(5) 0.0179(11) Uani 1 1 d .
C5 C 1.0170(9) 0.1057(4) 0.1236(5) 0.0204(11) Uani 1 1 d .
H5A H 1.1809 0.0676 0.0899 0.024 Uiso 1 1 calc R
H5B H 1.0794 0.1776 0.1501 0.024 Uiso 1 1 calc R
C6 C 0.7877(9) 0.1121(4) 0.0071(5) 0.0200(11) Uani 1 1 d .
C7 C 0.6586(10) 0.2071(5) -0.0299(5) 0.0267(12) Uani 1 1 d .
H7 H 0.7196 0.2699 0.0165 0.032 Uiso 1 1 calc R
C8 C 0.4441(10) 0.2110(5) -0.1327(5) 0.0311(13) Uani 1 1 d .
H8 H 0.3588 0.2767 -0.1565 0.037 Uiso 1 1 calc R
C9 C 0.3506(9) 0.1225(5) -0.2015(5) 0.0304(13) Uani 1 1 d .
H9 H 0.1986 0.1253 -0.2709 0.036 Uiso 1 1 calc R
C10 C 0.4855(10) 0.0276(4) -0.1667(5) 0.0254(12) Uani 1 1 d .
C11 C 0.6993(9) 0.0220(4) -0.0636(5) 0.0220(12) Uani 1 1 d .
H11 H 0.7863 -0.0436 -0.0410 0.026 Uiso 1 1 calc R
H1A H 0.532(3) 0.213(4) 0.529(5) 0.038(16) Uiso 1 1 d D
H1B H 0.789(6) 0.264(3) 0.599(3) 0.018(14) Uiso 1 1 d D

loop_
_atom_site_aniso_label
_atom_site_aniso_U_11
_atom_site_aniso_U_22
_atom_site_aniso_U_33
_atom_site_aniso_U_23
_atom_site_aniso_U_13
_atom_site_aniso_U_12
Br1 0.0664(4) 0.0472(4) 0.0240(3) -0.0027(4) -0.0077(2) -0.0246(4)
O1 0.0369(19) 0.020(3) 0.027(2) -0.0037(18) -0.0059(16) 0.0077(17)
O2 0.0126(17) 0.039(2) 0.030(2) -0.0117(18) -0.0028(15) -0.0046(16)
N1 0.015(2) 0.029(3) 0.021(3) -0.008(2) -0.0028(18) 0.001(2)
N2 0.021(2) 0.021(2) 0.012(2) 0.0003(18) -0.0004(17) 0.0043(18)
C1 0.018(3) 0.022(3) 0.019(3) 0.001(2) -0.008(2) -0.001(2)
C2 0.022(2) 0.023(3) 0.020(3) 0.003(2) -0.003(2) -0.007(2)
C3 0.015(2) 0.024(3) 0.015(3) -0.001(2) -0.001(2) 0.003(2)
C4 0.017(3) 0.021(3) 0.015(3) 0.005(2) -0.006(2) 0.001(2)
C5 0.021(2) 0.021(3) 0.019(3) 0.004(2) -0.001(2) 0.004(2)
C6 0.020(2) 0.026(3) 0.015(3) 0.003(2) 0.005(2) -0.003(2)
C7 0.032(3) 0.025(3) 0.023(3) 0.007(2) 0.002(2) 0.004(3)
C8 0.034(3) 0.033(3) 0.025(3) 0.014(3) -0.001(2) 0.006(3)
C9 0.023(3) 0.050(4) 0.017(3) 0.013(3) -0.008(2) -0.004(3)
C10 0.028(3) 0.036(3) 0.012(3) 0.002(2) -0.002(2) -0.013(3)
C11 0.026(2) 0.022(3) 0.018(3) 0.001(2) 0.000(2) 0.002(2)

loop_
_atom_type_symbol
_atom_type_description
_atom_type_scat_dispersion_real
_atom_type_scat_dispersion_imag
_atom_type_scat_source
C C 0.0033 0.0016 'International Tables Vol C Tables 4.2.6.8 and 6.1.1.4'
H H 0.0000 0.0000 'International Tables Vol C Tables 4.2.6.8 and 6.1.1.4'
N N 0.0061 0.0033 'International Tables Vol C Tables 4.2.6.8 and 6.1.1.4'
O O 0.0106 0.0060 'International Tables Vol C Tables 4.2.6.8 and 6.1.1.4'
Br Br -0.2901 2.4595 'International Tables Vol C Tables 4.2.6.8 and 6.1.1.4'

loop_
_geom_angle_atom_site_label_1
_geom_angle_atom_site_label_2
_geom_angle_atom_site_label_3
_geom_angle
C4 N1 H1A 124(3)
C4 N1 H1B 120(2)
H1A N1 H1B 114.4(17)
C1 N2 C5 132.0(4)
C1 N2 C3 95.7(4)
C5 N2 C3 132.2(4)
O1 C1 N2 131.2(5)
O1 C1 C2 136.5(5)
N2 C1 C2 92.3(4)
C1 C2 C3 85.9(4)
C1 C2 H2A 114.3
C3 C2 H2A 114.3
C1 C2 H2B 114.3
C3 C2 H2B 114.3
H2A C2 H2B 111.5
N2 C3 C4 112.6(4)
N2 C3 C2 86.0(3)
C4 C3 C2 112.2(4)
N2 C3 H3 114.3
C4 C3 H3 114.3
C2 C3 H3 114.3
O2 C4 N1 124.2(5)
O2 C4 C3 120.3(4)
N1 C4 C3 115.5(4)
N2 C5 C6 111.8(4)
N2 C5 H5A 109.2
C6 C5 H5A 109.2
N2 C5 H5B 109.2
C6 C5 H5B 109.2
H5A C5 H5B 107.9
C11 C6 C7 118.7(5)
C11 C6 C5 120.0(5)
C7 C6 C5 121.3(5)
C8 C7 C6 120.6(6)
C8 C7 H7 119.7
C6 C7 H7 119.7
C9 C8 C7 121.4(6)
C9 C8 H8 119.3
C7 C8 H8 119.3
C8 C9 C10 117.9(5)
C8 C9 H9 121.1
C10 C9 H9 121.1
C11 C10 C9 121.6(5)
C11 C10 Br1 120.0(4)
C9 C10 Br1 118.3(4)
C10 C11 C6 119.8(5)
C10 C11 H11 120.1
C6 C11 H11 120.1

loop_
_geom_bond_atom_site_label_1
_geom_bond_atom_site_label_2
_geom_bond_distance
Br1 C10 1.904(5)
O1 C1 1.210(7)
O2 C4 1.230(5)
N1 C4 1.312(6)
N1 H1A 0.894(10)
N1 H1B 0.895(10)
N2 C1 1.355(7)
N2 C5 1.452(6)
N2 C3 1.475(6)
C1 C2 1.518(7)
C2 C3 1.565(7)
C2 H2A 0.9900
C2 H2B 0.9900
C3 C4 1.523(7)
C3 H3 1.0000
C5 C6 1.511(6)
C5 H5A 0.9900
C5 H5B 0.9900
C6 C11 1.383(7)
C6 C7 1.392(7)
C7 C8 1.372(7)
C7 H7 0.9500
C8 C9 1.365(8)
C8 H8 0.9500
C9 C10 1.396(7)
C9 H9 0.9500
C10 C11 1.372(7)
C11 H11 0.9500

loop_
_geom_hbond_atom_site_label_D
_geom_hbond_atom_site_label_H
_geom_hbond_atom_site_label_A
_geom_hbond_distance_DH
_geom_hbond_distance_HA
_geom_hbond_distance_DA
_geom_hbond_angle_DHA
_geom_hbond_site_symmetry_A
N1 H1A O2 0.894(10) 1.974(16) 2.826(5) 159(4) 1_455
N1 H1B O1 0.895(10) 2.069(16) 2.945(6) 166(4) 2_756

loop_
_geom_torsion_atom_site_label_1
_geom_torsion_atom_site_label_2
_geom_torsion_atom_site_label_3
_geom_torsion_atom_site_label_4
_geom_torsion
C5 N2 C1 O1 0.5(9)
C3 N2 C1 O1 -177.3(5)
C5 N2 C1 C2 -179.4(5)
C3 N2 C1 C2 2.8(4)
O1 C1 C2 C3 177.5(6)
N2 C1 C2 C3 -2.7(4)
C1 N2 C3 C4 109.6(4)
C5 N2 C3 C4 -68.1(6)
C1 N2 C3 C2 -2.8(4)
C5 N2 C3 C2 179.5(5)
C1 C2 C3 N2 2.5(3)
C1 C2 C3 C4 -110.3(4)
N2 C3 C4 O2 -19.5(6)
C2 C3 C4 O2 75.6(5)
N2 C3 C4 N1 162.9(4)
C2 C3 C4 N1 -102.1(5)
C1 N2 C5 C6 105.6(6)
C3 N2 C5 C6 -77.5(6)
N2 C5 C6 C11 -69.7(6)
N2 C5 C6 C7 109.3(5)
C11 C6 C7 C8 1.3(7)
C5 C6 C7 C8 -177.8(4)
C6 C7 C8 C9 0.1(7)
C7 C8 C9 C10 -1.7(7)
C8 C9 C10 C11 2.1(7)
C8 C9 C10 Br1 -175.9(4)
C9 C10 C11 C6 -0.8(7)
Br1 C10 C11 C6 177.2(3)
C7 C6 C11 C10 -0.9(6)
C5 C6 C11 C10 178.2(4)
